data_4002179
loop_
_publ_author_name
'Lai, Wei-Han'
'Haynes, Alyssa S.'
'Frazer, Laszlo'
'Chang, Yu-Ming'
'Liu, Te-Kun'
'Lin, Jyun-Fan'
'Liang, I-Chu'
'Sheu, Hwo-Shuenn'
'Ketterson, John B.'
'Kanatzidis, Mercouri G.'
'Hsu, Kuei-Fang'

_publ_section_title
;
 Second Harmonic Generation Response Optimized at Various Optical
 Wavelength Ranges through a Series of Cubic Chalcogenides
 Ba6Ag2.67+4\dSn4.33&#x2212;\dS16--xSex
;
_journal_issue 4
_journal_name_full 'Chemistry of Materials'
_journal_page_first 1316
_journal_paper_doi 10.1021/cm504348z
_journal_volume 27
_journal_year 2015
_chemical_formula_moiety Ba6Ag4Sn4S16
_chemical_formula_sum 'Ag0.33 Ba0.5 S1.33 Sn0.33'
_chemical_formula_weight 186.94
_space_group_IT_number 220
_symmetry_cell_setting cubic
_symmetry_space_group_name_Hall 'I -4bd 2c 3'
_symmetry_space_group_name_H-M 'I -4 3 d'
_atom_sites_solution_primary direct
_atom_sites_solution_secondary difmap
_audit_creation_method SHELXL-97
_cell_angle_alpha 90.00
_cell_angle_beta 90.00
_cell_angle_gamma 90.00
_cell_formula_units_Z 48
_cell_length_a 14.7482(3)
_cell_length_b 14.7482(3)
_cell_length_c 14.7482(3)
_cell_measurement_reflns_used 6681
_cell_measurement_temperature 296(2)
_cell_measurement_theta_max 28.26
_cell_measurement_theta_min 2.76
_cell_volume 3207.87(11)
_computing_cell_refinement 'Bruker APEX2'
_computing_data_collection 'Bruker APEX2'
_computing_data_reduction 'Bruker APEX2'
_computing_structure_refinement 'SHELXL-97 (Sheldrick, 1997)'
_computing_structure_solution 'SHELXS-97 (Sheldrick, 1990)'
_diffrn_ambient_temperature 296(2)
_diffrn_measured_fraction_theta_full 1.000
_diffrn_measured_fraction_theta_max 1.000
_diffrn_measurement_device_type 'CCD area detector'
_diffrn_measurement_method 'phi and omega scans'
_diffrn_radiation_monochromator graphite
_diffrn_radiation_source 'fine-focus sealed tube'
_diffrn_radiation_type MoK\a
_diffrn_radiation_wavelength 0.71073
_diffrn_reflns_av_R_equivalents 0.0282
_diffrn_reflns_av_sigmaI/netI 0.0132
_diffrn_reflns_limit_h_max 19
_diffrn_reflns_limit_h_min -16
_diffrn_reflns_limit_k_max 19
_diffrn_reflns_limit_k_min -19
_diffrn_reflns_limit_l_max 15
_diffrn_reflns_limit_l_min -19
_diffrn_reflns_number 9759
_diffrn_reflns_theta_full 28.26
_diffrn_reflns_theta_max 28.26
_diffrn_reflns_theta_min 3.38
_exptl_absorpt_coefficient_mu 13.703
_exptl_absorpt_correction_T_max 0.7457
_exptl_absorpt_correction_T_min 0.4464
_exptl_absorpt_correction_type multi-scan
_exptl_absorpt_process_details SADABS
_exptl_crystal_colour yellow
_exptl_crystal_density_diffrn 4.645
_exptl_crystal_density_method 'not measured'
_exptl_crystal_description chunk
_exptl_crystal_F_000 3920
_exptl_crystal_size_max 0.16
_exptl_crystal_size_mid 0.14
_exptl_crystal_size_min 0.14
_refine_diff_density_max 1.548
_refine_diff_density_min -2.272
_refine_diff_density_rms 0.205
_refine_ls_abs_structure_details 'Flack H D (1983), Acta Cryst. A39, 876-881'
_refine_ls_abs_structure_Flack 0.03(5)
_refine_ls_extinction_coef 0.00035(3)
_refine_ls_extinction_expression Fc^*^=kFc[1+0.001xFc^2^\l^3^/sin(2\q)]^-1/4^
_refine_ls_extinction_method SHELXL
_refine_ls_goodness_of_fit_ref 1.115
_refine_ls_matrix_type full
_refine_ls_number_parameters 30
_refine_ls_number_reflns 672
_refine_ls_number_restraints 0
_refine_ls_restrained_S_all 1.115
_refine_ls_R_factor_all 0.0240
_refine_ls_R_factor_gt 0.0239
_refine_ls_shift/su_max 0.001
_refine_ls_shift/su_mean 0.000
_refine_ls_structure_factor_coef Fsqd
_refine_ls_weighting_details 'calc w=1/[\s^2^(Fo^2^)+(0.0334P)^2^+56.0164P] where P=(Fo^2^+2Fc^2^)/3'
_refine_ls_weighting_scheme calc
_refine_ls_wR_factor_gt 0.0642
_refine_ls_wR_factor_ref 0.0643
_reflns_number_gt 667
_reflns_number_total 672
_reflns_threshold_expression >2sigma(I)
_cod_data_source_file cm504348z_si_002.cif
_cod_data_source_block compound1b
_cod_depositor_comments 'Adding full bibliography for 4002177--4002181.cif.'
_cod_original_sg_symbol_H-M I-43d
_cod_original_formula_sum 'Ag0.33 Ba0.50 S1.33 Sn0.33'
_cod_database_code 4002179

loop_
_symmetry_equiv_pos_as_xyz
'x, y, z'
'-x+1/2, -y, z+1/2'
'-x, y+1/2, -z+1/2'
'x+1/2, -y+1/2, -z'
'z, x, y'
'z+1/2, -x+1/2, -y'
'-z+1/2, -x, y+1/2'
'-z, x+1/2, -y+1/2'
'y, z, x'
'-y, z+1/2, -x+1/2'
'y+1/2, -z+1/2, -x'
'-y+1/2, -z, x+1/2'
'y+1/4, x+1/4, z+1/4'
'-y+1/4, -x+3/4, z+3/4'
'y+3/4, -x+1/4, -z+3/4'
'-y+3/4, x+3/4, -z+1/4'
'x+1/4, z+1/4, y+1/4'
'-x+3/4, z+3/4, -y+1/4'
'-x+1/4, -z+3/4, y+3/4'
'x+3/4, -z+1/4, -y+3/4'
'z+1/4, y+1/4, x+1/4'
'z+3/4, -y+1/4, -x+3/4'
'-z+3/4, y+3/4, -x+1/4'
'-z+1/4, -y+3/4, x+3/4'
'x+1/2, y+1/2, z+1/2'
'-x+1, -y+1/2, z+1'
'-x+1/2, y+1, -z+1'
'x+1, -y+1, -z+1/2'
'z+1/2, x+1/2, y+1/2'
'z+1, -x+1, -y+1/2'
'-z+1, -x+1/2, y+1'
'-z+1/2, x+1, -y+1'
'y+1/2, z+1/2, x+1/2'
'-y+1/2, z+1, -x+1'
'y+1, -z+1, -x+1/2'
'-y+1, -z+1/2, x+1'
'y+3/4, x+3/4, z+3/4'
'-y+3/4, -x+5/4, z+5/4'
'y+5/4, -x+3/4, -z+5/4'
'-y+5/4, x+5/4, -z+3/4'
'x+3/4, z+3/4, y+3/4'
'-x+5/4, z+5/4, -y+3/4'
'-x+3/4, -z+5/4, y+5/4'
'x+5/4, -z+3/4, -y+5/4'
'z+3/4, y+3/4, x+3/4'
'z+5/4, -y+3/4, -x+5/4'
'-z+5/4, y+5/4, -x+3/4'
'-z+3/4, -y+5/4, x+5/4'

loop_
_atom_site_label
_atom_site_type_symbol
_atom_site_fract_x
_atom_site_fract_y
_atom_site_fract_z
_atom_site_U_iso_or_equiv
_atom_site_adp_type
_atom_site_occupancy
_atom_site_symmetry_multiplicity
_atom_site_calc_flag
_atom_site_refinement_flags
Ba1 Ba 0.23305(4) 0.5000 0.7500 0.02340(19) Uani 1 2 d S
Sn1 Sn 0.01924(3) 0.48076(3) 0.51924(3) 0.01248(19) Uani 1 3 d S
Ag1 Ag 0.2500 0.6250 0.5000 0.0443(8) Uani 0.739(5) 4 d SP
Ag1A Ag 0.2500 0.6914(11) 0.5000 0.0443(9) Uani 0.140(3) 2 d SP
Ag1B Ag 0.2500 0.7567(7) 0.5000 0.0443(9) Uani 0.156(4) 2 d SP
S1 S 0.11207(13) 0.38793(13) 0.61207(13) 0.0281(7) Uani 1 3 d S
S2 S 0.10840(11) 0.56665(11) 0.41383(11) 0.0155(3) Uani 1 1 d .

loop_
_atom_site_aniso_label
_atom_site_aniso_U_11
_atom_site_aniso_U_22
_atom_site_aniso_U_33
_atom_site_aniso_U_23
_atom_site_aniso_U_13
_atom_site_aniso_U_12
Ba1 0.0261(3) 0.0126(3) 0.0315(4) -0.0024(2) 0.000 0.000
Sn1 0.01248(19) 0.01248(19) 0.01248(19) 0.00033(15) -0.00033(15) 0.00033(15)
Ag1 0.0247(6) 0.084(2) 0.0247(6) 0.000 0.000 0.000
Ag1A 0.0247(13) 0.0836(6) 0.0247(13) 0.000 0.000 0.000
Ag1B 0.0247(13) 0.0836(6) 0.0247(13) 0.000 0.000 0.000
S1 0.0281(7) 0.0281(7) 0.0281(7) 0.0079(8) -0.0079(8) 0.0079(8)
S2 0.0137(7) 0.0185(7) 0.0142(7) 0.0001(6) 0.0009(6) -0.0026(6)

loop_
_atom_type_symbol
_atom_type_description
_atom_type_scat_dispersion_real
_atom_type_scat_dispersion_imag
_atom_type_scat_source
S S 0.1246 0.1234 'International Tables Vol C Tables 4.2.6.8 and 6.1.1.4'
Ag Ag -0.8971 1.1015 'International Tables Vol C Tables 4.2.6.8 and 6.1.1.4'
Sn Sn -0.6537 1.4246 'International Tables Vol C Tables 4.2.6.8 and 6.1.1.4'
Ba Ba -0.3244 2.2819 'International Tables Vol C Tables 4.2.6.8 and 6.1.1.4'

loop_
_geom_angle_atom_site_label_1
_geom_angle_atom_site_label_2
_geom_angle_atom_site_label_3
_geom_angle
_geom_angle_site_symmetry_1
_geom_angle_site_symmetry_3
S1 Ba1 S1 111.51(5) . 28_456
S1 Ba1 S2 156.43(5) . 17
S1 Ba1 S2 74.58(5) 28_456 17
S1 Ba1 S2 74.58(5) . 44_455
S1 Ba1 S2 156.43(5) 28_456 44_455
S2 Ba1 S2 109.35(6) 17 44_455
S1 Ba1 S2 73.13(5) . 45_445
S1 Ba1 S2 86.69(6) 28_456 45_445
S2 Ba1 S2 130.44(4) 17 45_445
S2 Ba1 S2 73.07(6) 44_455 45_445
S1 Ba1 S2 86.69(6) . 22_465
S1 Ba1 S2 73.13(5) 28_456 22_465
S2 Ba1 S2 73.07(6) 17 22_465
S2 Ba1 S2 130.44(4) 44_455 22_465
S2 Ba1 S2 143.99(6) 45_445 22_465
S1 Ba1 Ag1B 55.76(3) . 13_455
S1 Ba1 Ag1B 55.76(3) 28_456 13_455
S2 Ba1 Ag1B 125.32(3) 17 13_455
S2 Ba1 Ag1B 125.32(3) 44_455 13_455
S2 Ba1 Ag1B 72.00(3) 45_445 13_455
S2 Ba1 Ag1B 72.00(3) 22_465 13_455
S1 Ba1 S2 132.21(6) . 2_565
S1 Ba1 S2 94.55(3) 28_456 2_565
S2 Ba1 S2 67.30(2) 17 2_565
S2 Ba1 S2 67.30(2) 44_455 2_565
S2 Ba1 S2 69.07(5) 45_445 2_565
S2 Ba1 S2 140.34(5) 22_465 2_565
Ag1B Ba1 S2 131.87(3) 13_455 2_565
S1 Ba1 S2 94.55(3) . 27_545
S1 Ba1 S2 132.21(6) 28_456 27_545
S2 Ba1 S2 67.30(2) 17 27_545
S2 Ba1 S2 67.30(2) 44_455 27_545
S2 Ba1 S2 140.34(5) 45_445 27_545
S2 Ba1 S2 69.07(5) 22_465 27_545
Ag1B Ba1 S2 131.87(3) 13_455 27_545
S2 Ba1 S2 96.25(6) 2_565 27_545
S1 Ba1 Ag1B 133.78(12) . 45_445
S1 Ba1 Ag1B 51.99(11) 28_456 45_445
S2 Ba1 Ag1B 68.53(14) 17 45_445
S2 Ba1 Ag1B 106.73(14) 44_455 45_445
S2 Ba1 Ag1B 63.91(16) 45_445 45_445
S2 Ba1 Ag1B 118.79(16) 22_465 45_445
Ag1B Ba1 Ag1B 93.877(10) 13_455 45_445
S2 Ba1 Ag1B 43.49(8) 2_565 45_445
S2 Ba1 Ag1B 129.44(7) 27_545 45_445
S1 Ba1 Ag1B 51.99(11) . 22_465
S1 Ba1 Ag1B 133.78(12) 28_456 22_465
S2 Ba1 Ag1B 106.73(14) 17 22_465
S2 Ba1 Ag1B 68.53(14) 44_455 22_465
S2 Ba1 Ag1B 118.79(16) 45_445 22_465
S2 Ba1 Ag1B 63.91(16) 22_465 22_465
Ag1B Ba1 Ag1B 93.877(10) 13_455 22_465
S2 Ba1 Ag1B 129.44(7) 2_565 22_465
S2 Ba1 Ag1B 43.49(8) 27_545 22_465
Ag1B Ba1 Ag1B 172.25(2) 45_445 22_465
S1 Ba1 Ag1A 122.80(18) . 45_445
S1 Ba1 Ag1A 62.12(17) 28_456 45_445
S2 Ba1 Ag1A 80.52(19) 17 45_445
S2 Ba1 Ag1A 95.08(19) 44_455 45_445
S2 Ba1 Ag1A 50.5(2) 45_445 45_445
S2 Ba1 Ag1A 132.6(2) 22_465 45_445
Ag1B Ba1 Ag1A 93.776(11) 13_455 45_445
S2 Ba1 Ag1A 38.93(5) 2_565 45_445
S2 Ba1 Ag1A 133.63(5) 27_545 45_445
Ag1B Ba1 Ag1A 14.7(2) 45_445 45_445
Ag1B Ba1 Ag1A 163.4(2) 22_465 45_445
S1 Sn1 S2 111.27(4) . 6_456
S1 Sn1 S2 111.27(4) . 12_565
S2 Sn1 S2 107.62(4) 6_456 12_565
S1 Sn1 S2 111.27(4) . .
S2 Sn1 S2 107.62(4) 6_456 .
S2 Sn1 S2 107.62(4) 12_565 .
S1 Sn1 Ba1 133.495(10) . 14_554
S2 Sn1 Ba1 52.74(4) 6_456 14_554
S2 Sn1 Ba1 55.27(4) 12_565 14_554
S2 Sn1 Ba1 115.22(4) . 14_554
S1 Sn1 Ba1 133.495(10) . 41_444
S2 Sn1 Ba1 55.27(4) 6_456 41_444
S2 Sn1 Ba1 115.22(4) 12_565 41_444
S2 Sn1 Ba1 52.74(4) . 41_444
Ba1 Sn1 Ba1 77.841(15) 14_554 41_444
S1 Sn1 Ba1 133.495(10) . 21_455
S2 Sn1 Ba1 115.22(4) 6_456 21_455
S2 Sn1 Ba1 52.74(4) 12_565 21_455
S2 Sn1 Ba1 55.27(4) . 21_455
Ba1 Sn1 Ba1 77.841(15) 14_554 21_455
Ba1 Sn1 Ba1 77.841(15) 41_444 21_455
Ag1A Ag1 Ag1A 180.000(4) 22_465 .
Ag1A Ag1 Ag1B 0.000(3) 22_465 22_465
Ag1A Ag1 Ag1B 180.000(6) . 22_465
Ag1A Ag1 Ag1B 180.000(6) 22_465 .
Ag1A Ag1 Ag1B 0.000(3) . .
Ag1B Ag1 Ag1B 180.000(1) 22_465 .
Ag1A Ag1 S2 70.61(4) 22_465 .
Ag1A Ag1 S2 109.39(4) . .
Ag1B Ag1 S2 70.61(4) 22_465 .
Ag1B Ag1 S2 109.39(4) . .
Ag1A Ag1 S2 70.61(4) 22_465 27_545
Ag1A Ag1 S2 109.39(4) . 27_545
Ag1B Ag1 S2 70.61(4) 22_465 27_545
Ag1B Ag1 S2 109.39(4) . 27_545
S2 Ag1 S2 141.21(7) . 27_545
Ag1A Ag1 S2 109.39(4) 22_465 22_465
Ag1A Ag1 S2 70.61(4) . 22_465
Ag1B Ag1 S2 109.39(4) 22_465 22_465
Ag1B Ag1 S2 70.61(4) . 22_465
S2 Ag1 S2 96.33(2) . 22_465
S2 Ag1 S2 96.33(2) 27_545 22_465
Ag1A Ag1 S2 109.39(4) 22_465 48_554
Ag1A Ag1 S2 70.61(4) . 48_554
Ag1B Ag1 S2 109.39(4) 22_465 48_554
Ag1B Ag1 S2 70.61(4) . 48_554
S2 Ag1 S2 96.33(2) . 48_554
S2 Ag1 S2 96.33(2) 27_545 48_554
S2 Ag1 S2 141.21(7) 22_465 48_554
Ag1B Ag1A Ag1 180.000(3) . .
Ag1B Ag1A Ag1A 180.000(5) . 22_465
Ag1 Ag1A Ag1A 0.000(2) . 22_465
Ag1B Ag1A S2 92.8(4) . 22_465
Ag1 Ag1A S2 87.2(4) . 22_465
Ag1A Ag1A S2 87.2(4) 22_465 22_465
Ag1B Ag1A S2 92.8(4) . 48_554
Ag1 Ag1A S2 87.2(4) . 48_554
Ag1A Ag1A S2 87.2(4) 22_465 48_554
S2 Ag1A S2 174.4(7) 22_465 48_554
Ag1B Ag1A Ag1B 180.000(1) . 22_465
Ag1 Ag1A Ag1B 0.000(2) . 22_465
Ag1A Ag1A Ag1B 0.000(2) 22_465 22_465
S2 Ag1A Ag1B 87.2(4) 22_465 22_465
S2 Ag1A Ag1B 87.2(4) 48_554 22_465
Ag1B Ag1A Ba1 76.8(2) . 22_465
Ag1 Ag1A Ba1 103.2(2) . 22_465
Ag1A Ag1A Ba1 103.2(2) 22_465 22_465
S2 Ag1A Ba1 117.34(11) 22_465 22_465
S2 Ag1A Ba1 64.08(7) 48_554 22_465
Ag1B Ag1A Ba1 103.2(2) 22_465 22_465
Ag1B Ag1A Ba1 76.8(2) . 21_455
Ag1 Ag1A Ba1 103.2(2) . 21_455
Ag1A Ag1A Ba1 103.2(2) 22_465 21_455
S2 Ag1A Ba1 64.08(7) 22_465 21_455
S2 Ag1A Ba1 117.34(11) 48_554 21_455
Ag1B Ag1A Ba1 103.2(2) 22_465 21_455
Ba1 Ag1A Ba1 153.7(5) 22_465 21_455
Ag1A Ag1B Ag1 0.000(4) . .
Ag1A Ag1B S2 66.1(2) . 22_465
Ag1 Ag1B S2 66.1(2) . 22_465
Ag1A Ag1B S2 66.1(2) . 48_554
Ag1 Ag1B S2 66.1(2) . 48_554
S2 Ag1B S2 132.2(4) 22_465 48_554
Ag1A Ag1B Ag1A 0.000(6) . 22_465
Ag1 Ag1B Ag1A 0.000(1) . 22_465
S2 Ag1B Ag1A 66.1(2) 22_465 22_465
S2 Ag1B Ag1A 66.1(2) 48_554 22_465
Ag1A Ag1B Ba1 180.000(4) . 37_454
Ag1 Ag1B Ba1 180.0 . 37_454
S2 Ag1B Ba1 113.9(2) 22_465 37_454
S2 Ag1B Ba1 113.9(2) 48_554 37_454
Ag1A Ag1B Ba1 180.000(1) 22_465 37_454
Ag1A Ag1B Ba1 88.46(17) . 21_455
Ag1 Ag1B Ba1 88.46(17) . 21_455
S2 Ag1B Ba1 64.40(5) 22_465 21_455
S2 Ag1B Ba1 114.23(13) 48_554 21_455
Ag1A Ag1B Ba1 88.46(17) 22_465 21_455
Ba1 Ag1B Ba1 91.54(17) 37_454 21_455
Ag1A Ag1B Ba1 88.46(17) . 22_465
Ag1 Ag1B Ba1 88.46(17) . 22_465
S2 Ag1B Ba1 114.23(13) 22_465 22_465
S2 Ag1B Ba1 64.40(5) 48_554 22_465
Ag1A Ag1B Ba1 88.46(17) 22_465 22_465
Ba1 Ag1B Ba1 91.54(17) 37_454 22_465
Ba1 Ag1B Ba1 176.9(3) 21_455 22_465
Sn1 S1 Ba1 113.22(5) . .
Sn1 S1 Ba1 113.22(5) . 33_445
Ba1 S1 Ba1 105.47(6) . 33_445
Sn1 S1 Ba1 113.22(5) . 6_456
Ba1 S1 Ba1 105.47(6) . 6_456
Ba1 S1 Ba1 105.47(6) 33_445 6_456
Sn1 S2 Ag1A 96.1(2) . 22_465
Sn1 S2 Ag1 107.42(6) . .
Ag1A S2 Ag1 22.2(4) 22_465 .
Sn1 S2 Ag1B 84.62(13) . 22_465
Ag1A S2 Ag1B 21.1(4) 22_465 22_465
Ag1 S2 Ag1B 43.3(2) . 22_465
Sn1 S2 Ba1 90.60(5) . 41_444
Ag1A S2 Ba1 150.5(3) 22_465 41_444
Ag1 S2 Ba1 159.82(6) . 41_444
Ag1B S2 Ba1 133.3(2) 22_465 41_444
Sn1 S2 Ba1 88.09(5) . 21_455
Ag1A S2 Ba1 107.0(3) 22_465 21_455
Ag1 S2 Ba1 88.09(4) . 21_455
Ag1B S2 Ba1 124.23(18) 22_465 21_455
Ba1 S2 Ba1 101.85(5) 41_444 21_455
Sn1 S2 Ba1 131.68(6) . 2_564
Ag1A S2 Ba1 76.99(11) 22_465 2_564
Ag1 S2 Ba1 83.89(4) . 2_564
Ag1B S2 Ba1 72.11(5) 22_465 2_564
Ba1 S2 Ba1 77.20(4) 41_444 2_564
Ba1 S2 Ba1 139.99(5) 21_455 2_564

loop_
_geom_bond_atom_site_label_1
_geom_bond_atom_site_label_2
_geom_bond_distance
_geom_bond_site_symmetry_2
Ba1 S1 3.1707(13) .
Ba1 S1 3.1707(13) 28_456
Ba1 S2 3.1971(16) 17
Ba1 S2 3.1971(16) 44_455
Ba1 S2 3.3030(16) 45_445
Ba1 S2 3.3030(16) 22_465
Ba1 Ag1B 3.338(11) 13_455
Ba1 S2 3.5031(17) 2_565
Ba1 S2 3.5031(17) 27_545
Ba1 Ag1B 3.6968(3) 45_445
Ba1 Ag1B 3.6968(3) 22_465
Ba1 Ag1A 3.795(4) 45_445
Sn1 S1 2.371(3) .
Sn1 S2 2.3980(16) 6_456
Sn1 S2 2.3980(16) 12_565
Sn1 S2 2.3980(16) .
Sn1 Ba1 4.0166(5) 14_554
Sn1 Ba1 4.0166(5) 41_444
Sn1 Ba1 4.0166(5) 21_455
Ag1 Ag1A 0.980(16) 22_465
Ag1 Ag1A 0.980(16) .
Ag1 Ag1B 1.943(11) 22_465
Ag1 Ag1B 1.943(11) .
Ag1 S2 2.5917(16) .
Ag1 S2 2.5917(16) 27_545
Ag1 S2 2.5917(16) 22_465
Ag1 S2 2.5917(16) 48_554
Ag1A Ag1B 0.963(16) .
Ag1A Ag1A 1.96(3) 22_465
Ag1A S2 2.4476(18) 22_465
Ag1A S2 2.4476(18) 48_554
Ag1A Ag1B 2.92(2) 22_465
Ag1A Ba1 3.795(4) 22_465
Ag1A Ba1 3.795(4) 21_455
Ag1B S2 2.673(5) 22_465
Ag1B S2 2.673(5) 48_554
Ag1B Ag1A 2.92(2) 22_465
Ag1B Ba1 3.338(11) 37_454
Ag1B Ba1 3.6968(3) 21_455
Ag1B Ba1 3.6968(3) 22_465
S1 Ba1 3.1707(13) 33_445
S1 Ba1 3.1707(13) 6_456
S2 Ag1A 2.4476(18) 22_465
S2 Ag1B 2.673(5) 22_465
S2 Ba1 3.1971(16) 41_444
S2 Ba1 3.3030(16) 21_455
S2 Ba1 3.5031(17) 2_564
